data_4335701
loop_
_publ_author_name
'Irene Prat'
'Anna Company'
'Teresa Corona'
'Teodor Parella'
'Xavi Ribas'
'Miquel Costas'

_publ_section_title
;
 Assessing the Impact of Electronic and Steric Tuning of the Ligand in the
 Spin State and Catalytic Oxidation Ability of the FeII(Pytacn) Family of
 Complexes
;
_journal_name_full 'Inorganic Chemistry'
_journal_page_first 9229
_journal_page_last 9244
_journal_paper_doi 10.1021/ic4004033
_journal_volume 52
_journal_year 2013
_chemical_absolute_configuration ad
_chemical_formula_moiety 'C17 H26 F6 Fe N4 O6 S2'
_chemical_formula_sum 'C17 H26 F6 Fe N4 O6 S2'
_chemical_formula_weight 616.39
_chemical_name_systematic
; 
 ? 
;
_space_group_IT_number 19
_symmetry_cell_setting orthorhombic
_symmetry_space_group_name_Hall 'P 2ac 2ab'
_symmetry_space_group_name_H-M 'P 21 21 21'
_atom_sites_solution_hydrogens geom
_atom_sites_solution_primary direct
_atom_sites_solution_secondary difmap
_audit_creation_method SHELXL-97
_cell_angle_alpha 90.00
_cell_angle_beta 90.00
_cell_angle_gamma 90.00
_cell_formula_units_Z 4
_cell_length_a 8.550(3)
_cell_length_b 13.577(5)
_cell_length_c 21.298(8)
_cell_measurement_temperature 100(2)
_cell_volume 2472.3(16)
_computing_cell_refinement 'BRUKER SMART'
_computing_data_collection 'BRUKER SMART'
_computing_data_reduction 'BRUKER SAINT+'
_computing_structure_refinement 'SHELXL-97 (Sheldrick, 1997)'
_computing_structure_solution 'SHELXS-97 (Sheldrick, 1990)'
_diffrn_ambient_temperature 100(2)
_diffrn_measured_fraction_theta_full 0.995
_diffrn_measured_fraction_theta_max 0.995
_diffrn_measurement_device_type 'ccd area detector'
_diffrn_measurement_method 'phi and omega scans'
_diffrn_radiation_monochromator graphite
_diffrn_radiation_source 'fine-focus sealed tube'
_diffrn_radiation_type MoK\a
_diffrn_radiation_wavelength 0.71073
_diffrn_reflns_av_R_equivalents 0.0529
_diffrn_reflns_av_sigmaI/netI 0.0362
_diffrn_reflns_limit_h_max 11
_diffrn_reflns_limit_h_min -11
_diffrn_reflns_limit_k_max 18
_diffrn_reflns_limit_k_min -18
_diffrn_reflns_limit_l_max 28
_diffrn_reflns_limit_l_min -28
_diffrn_reflns_number 38665
_diffrn_reflns_theta_full 28.40
_diffrn_reflns_theta_max 28.40
_diffrn_reflns_theta_min 1.78
_exptl_absorpt_coefficient_mu 0.865
_exptl_absorpt_correction_T_max 1.0
_exptl_absorpt_correction_T_min 0.837754
_exptl_absorpt_correction_type empirical
_exptl_absorpt_process_details 'SADABS v2.10 BRUKER 2001'
_exptl_crystal_colour colorless
_exptl_crystal_density_diffrn 1.656
_exptl_crystal_description prism
_exptl_crystal_F_000 1264
_exptl_crystal_size_max 0.5
_exptl_crystal_size_mid 0.2
_exptl_crystal_size_min 0.2
_refine_diff_density_max 0.346
_refine_diff_density_min -0.261
_refine_diff_density_rms 0.049
_refine_ls_abs_structure_details 'Flack H D (1983), Acta Cryst. A39, 876-881'
_refine_ls_abs_structure_Flack -0.001(9)
_refine_ls_extinction_method none
_refine_ls_goodness_of_fit_ref 1.077
_refine_ls_hydrogen_treatment constr
_refine_ls_matrix_type full
_refine_ls_number_parameters 328
_refine_ls_number_reflns 6147
_refine_ls_number_restraints 0
_refine_ls_restrained_S_all 1.077
_refine_ls_R_factor_all 0.0299
_refine_ls_R_factor_gt 0.0257
_refine_ls_shift/su_max 0.000
_refine_ls_shift/su_mean 0.000
_refine_ls_structure_factor_coef Fsqd
_refine_ls_weighting_details 'calc w=1/[\s^2^(Fo^2^)+(0.0277P)^2^+0.1297P] where P=(Fo^2^+2Fc^2^)/3'
_refine_ls_weighting_scheme calc
_refine_ls_wR_factor_gt 0.0582
_refine_ls_wR_factor_ref 0.0593
_reflns_number_gt 5653
_reflns_number_total 6147
_reflns_threshold_expression >2sigma(I)
_cod_data_source_file ic4004033_si_002_03.cif
_cod_data_source_block '[Fe(OTf)2(H,MePytacn)]'
_cod_database_code 4335701

loop_
_symmetry_equiv_pos_as_xyz
'x, y, z'
'-x+1/2, -y, z+1/2'
'-x, y+1/2, -z+1/2'
'x+1/2, -y+1/2, -z'

loop_
_atom_site_label
_atom_site_type_symbol
_atom_site_fract_x
_atom_site_fract_y
_atom_site_fract_z
_atom_site_U_iso_or_equiv
_atom_site_adp_type
_atom_site_occupancy
_atom_site_symmetry_multiplicity
_atom_site_calc_flag
_atom_site_refinement_flags
Fe1 Fe 0.38328(3) 0.047466(17) 0.128129(11) 0.01223(6) Uani 1 1 d .
S1 S 0.12602(5) -0.09955(3) 0.20590(2) 0.01626(9) Uani 1 1 d .
S2 S 0.19326(5) 0.02091(3) -0.00704(2) 0.01622(9) Uani 1 1 d .
F4 F 0.27492(14) -0.13353(9) -0.07314(6) 0.0328(3) Uani 1 1 d .
F1 F 0.17697(15) -0.26301(9) 0.14400(6) 0.0335(3) Uani 1 1 d .
F2 F -0.04000(14) -0.19233(9) 0.12045(6) 0.0335(3) Uani 1 1 d .
F6 F 0.15439(19) -0.16799(9) 0.01234(6) 0.0441(4) Uani 1 1 d .
O1 O 0.21379(15) -0.05143(10) 0.15569(6) 0.0227(3) Uani 1 1 d .
N2 N 0.57120(16) 0.14752(10) 0.09919(7) 0.0143(3) Uani 1 1 d .
F3 F -0.01619(18) -0.26861(9) 0.20832(6) 0.0441(4) Uani 1 1 d .
N1 N 0.26092(16) 0.18555(11) 0.11667(7) 0.0148(3) Uani 1 1 d .
O6 O 0.05376(15) 0.04431(11) 0.02709(6) 0.0240(3) Uani 1 1 d .
O2 O 0.22239(15) -0.13649(10) 0.25583(6) 0.0224(3) Uani 1 1 d .
O4 O 0.33319(14) 0.00920(9) 0.03174(6) 0.0185(3) Uani 1 1 d .
O3 O -0.01292(15) -0.04827(11) 0.22367(6) 0.0257(3) Uani 1 1 d .
F5 F 0.02702(14) -0.11075(11) -0.06634(6) 0.0409(3) Uani 1 1 d .
C13 C 0.3672(2) 0.09051(15) 0.27479(8) 0.0231(4) Uani 1 1 d .
H13A H 0.4142 0.1209 0.3108 0.035 Uiso 1 1 calc R
H13B H 0.3350 0.0248 0.2853 0.035 Uiso 1 1 calc R
H13C H 0.2778 0.1282 0.2619 0.035 Uiso 1 1 calc R
C7 C 0.4957(2) 0.22056(12) 0.05768(8) 0.0163(4) Uani 1 1 d .
H7A H 0.4728 0.1908 0.0173 0.020 Uiso 1 1 calc R
H7B H 0.5655 0.2758 0.0509 0.020 Uiso 1 1 calc R
N3 N 0.58369(15) -0.05482(10) 0.13068(7) 0.0161(3) Uani 1 1 d .
C15 C 0.6452(2) 0.19594(14) 0.15423(8) 0.0186(4) Uani 1 1 d .
H15A H 0.6625 0.2650 0.1448 0.022 Uiso 1 1 calc R
H15B H 0.7462 0.1658 0.1621 0.022 Uiso 1 1 calc R
C3 C 0.1577(2) 0.38088(13) 0.11358(8) 0.0174(4) Uani 1 1 d .
C11 C 0.6000(2) -0.07687(13) 0.19884(8) 0.0193(4) Uani 1 1 d .
H11A H 0.6932 -0.1162 0.2054 0.023 Uiso 1 1 calc R
H11B H 0.5107 -0.1153 0.2126 0.023 Uiso 1 1 calc R
C5 C 0.3459(2) 0.25590(13) 0.08801(8) 0.0148(4) Uani 1 1 d .
N4 N 0.48261(18) 0.08687(11) 0.22270(7) 0.0173(3) Uani 1 1 d .
C4 C 0.2996(2) 0.35373(13) 0.08675(8) 0.0160(3) Uani 1 1 d .
H4A H 0.3631 0.4010 0.0681 0.019 Uiso 1 1 calc R
O5 O 0.22108(17) 0.07536(10) -0.06363(6) 0.0272(3) Uani 1 1 d .
C1 C 0.1222(2) 0.21129(13) 0.14162(8) 0.0175(4) Uani 1 1 d .
H1A H 0.0612 0.1629 0.1605 0.021 Uiso 1 1 calc R
C2 C 0.0671(2) 0.30703(13) 0.14024(8) 0.0188(4) Uani 1 1 d .
H2A H -0.0303 0.3219 0.1571 0.023 Uiso 1 1 calc R
C17 C 0.1617(2) -0.10525(15) -0.03458(9) 0.0250(4) Uani 1 1 d .
C12 C 0.6106(2) 0.01594(14) 0.23816(8) 0.0214(4) Uani 1 1 d .
H12A H 0.6045 -0.0014 0.2823 0.026 Uiso 1 1 calc R
H12B H 0.7110 0.0473 0.2309 0.026 Uiso 1 1 calc R
C9 C 0.7261(2) -0.00611(14) 0.10424(9) 0.0184(4) Uani 1 1 d .
H9A H 0.7831 -0.0529 0.0785 0.022 Uiso 1 1 calc R
H9B H 0.7941 0.0143 0.1383 0.022 Uiso 1 1 calc R
C6 C 0.1044(2) 0.48645(14) 0.11389(9) 0.0239(4) Uani 1 1 d .
H6A H 0.1845 0.5274 0.0961 0.036 Uiso 1 1 calc R
H6B H 0.0840 0.5068 0.1563 0.036 Uiso 1 1 calc R
H6C H 0.0105 0.4926 0.0895 0.036 Uiso 1 1 calc R
C14 C 0.5450(2) 0.18766(14) 0.21315(9) 0.0197(4) Uani 1 1 d .
H14A H 0.6072 0.2062 0.2494 0.024 Uiso 1 1 calc R
H14B H 0.4583 0.2335 0.2101 0.024 Uiso 1 1 calc R
C16 C 0.0577(2) -0.21178(14) 0.16732(10) 0.0234(4) Uani 1 1 d .
C8 C 0.6824(2) 0.08358(13) 0.06461(8) 0.0174(4) Uani 1 1 d .
H8A H 0.7759 0.1207 0.0545 0.021 Uiso 1 1 calc R
H8B H 0.6350 0.0620 0.0256 0.021 Uiso 1 1 calc R
C10 C 0.5512(2) -0.14727(13) 0.09612(9) 0.0224(4) Uani 1 1 d .
H10A H 0.6347 -0.1932 0.1031 0.034 Uiso 1 1 calc R
H10B H 0.5431 -0.1334 0.0520 0.034 Uiso 1 1 calc R
H10C H 0.4546 -0.1751 0.1108 0.034 Uiso 1 1 calc R

loop_
_atom_site_aniso_label
_atom_site_aniso_U_11
_atom_site_aniso_U_22
_atom_site_aniso_U_33
_atom_site_aniso_U_23
_atom_site_aniso_U_13
_atom_site_aniso_U_12
Fe1 0.01068(11) 0.01152(11) 0.01450(11) 0.00015(9) -0.00001(10) -0.00076(10)
S1 0.01248(19) 0.0159(2) 0.0204(2) 0.00450(17) -0.00026(19) -0.00112(18)
S2 0.0148(2) 0.0173(2) 0.0165(2) -0.00138(17) -0.00137(17) 0.00245(16)
F4 0.0322(7) 0.0293(7) 0.0368(7) -0.0155(6) 0.0061(6) 0.0001(5)
F1 0.0328(7) 0.0251(6) 0.0428(7) -0.0061(5) 0.0018(6) 0.0057(5)
F2 0.0284(6) 0.0309(6) 0.0412(7) -0.0058(6) -0.0114(6) -0.0028(5)
F6 0.0735(10) 0.0232(6) 0.0354(7) 0.0019(5) 0.0034(7) -0.0138(7)
O1 0.0216(7) 0.0235(7) 0.0230(6) 0.0062(6) -0.0014(5) -0.0085(6)
N2 0.0126(7) 0.0142(7) 0.0160(7) -0.0004(6) 0.0016(6) 0.0011(6)
F3 0.0550(9) 0.0320(7) 0.0452(8) 0.0047(6) 0.0142(7) -0.0249(7)
N1 0.0130(7) 0.0154(7) 0.0160(7) -0.0009(6) -0.0004(6) 0.0004(6)
O6 0.0143(6) 0.0343(8) 0.0236(7) -0.0042(6) -0.0001(5) 0.0050(6)
O2 0.0182(6) 0.0255(7) 0.0236(7) 0.0079(6) -0.0018(6) 0.0021(6)
O4 0.0150(6) 0.0223(6) 0.0183(6) -0.0040(5) -0.0032(5) 0.0026(5)
O3 0.0156(6) 0.0308(7) 0.0306(7) -0.0031(7) -0.0021(6) 0.0049(6)
F5 0.0258(7) 0.0562(9) 0.0407(7) -0.0218(7) -0.0066(6) -0.0114(6)
C13 0.0239(10) 0.0284(10) 0.0168(9) -0.0019(8) 0.0052(8) -0.0007(9)
C7 0.0165(9) 0.0129(8) 0.0197(9) 0.0024(7) 0.0028(7) 0.0003(7)
N3 0.0132(7) 0.0152(7) 0.0198(7) 0.0010(7) 0.0001(6) 0.0013(6)
C15 0.0154(9) 0.0186(9) 0.0219(9) -0.0020(7) -0.0008(7) -0.0047(7)
C3 0.0187(9) 0.0190(9) 0.0145(8) -0.0013(7) -0.0039(7) 0.0023(7)
C11 0.0145(9) 0.0211(9) 0.0223(9) 0.0071(7) -0.0001(8) 0.0023(7)
C5 0.0139(9) 0.0163(8) 0.0142(8) 0.0000(7) -0.0009(7) -0.0013(7)
N4 0.0155(7) 0.0202(7) 0.0161(7) -0.0010(6) 0.0005(6) -0.0010(6)
C4 0.0169(9) 0.0150(8) 0.0162(8) 0.0022(7) -0.0024(7) -0.0007(7)
O5 0.0332(8) 0.0260(7) 0.0226(7) 0.0073(6) 0.0030(6) 0.0070(6)
C1 0.0148(8) 0.0187(8) 0.0191(9) -0.0008(7) 0.0015(8) -0.0008(7)
C2 0.0141(8) 0.0218(9) 0.0204(9) -0.0037(7) 0.0000(7) 0.0036(7)
C17 0.0271(11) 0.0266(10) 0.0213(9) -0.0056(8) -0.0014(8) -0.0046(8)
C12 0.0173(8) 0.0281(9) 0.0189(8) 0.0037(8) -0.0046(8) -0.0010(8)
C9 0.0127(8) 0.0189(9) 0.0237(9) 0.0003(8) 0.0028(7) 0.0022(7)
C6 0.0239(9) 0.0200(9) 0.0278(10) -0.0017(8) -0.0022(9) 0.0063(8)
C14 0.0197(9) 0.0204(9) 0.0189(9) -0.0044(7) -0.0018(8) -0.0045(7)
C16 0.0198(9) 0.0197(9) 0.0307(10) 0.0041(8) 0.0017(9) -0.0038(8)
C8 0.0141(8) 0.0200(8) 0.0179(8) -0.0002(7) 0.0049(7) 0.0023(7)
C10 0.0190(9) 0.0160(9) 0.0323(11) -0.0049(8) -0.0003(8) 0.0033(8)

loop_
_atom_type_symbol
_atom_type_description
_atom_type_scat_dispersion_real
_atom_type_scat_dispersion_imag
_atom_type_scat_source
C C 0.0033 0.0016 'International Tables Vol C Tables 4.2.6.8 and 6.1.1.4'
H H 0.0000 0.0000 'International Tables Vol C Tables 4.2.6.8 and 6.1.1.4'
N N 0.0061 0.0033 'International Tables Vol C Tables 4.2.6.8 and 6.1.1.4'
O O 0.0106 0.0060 'International Tables Vol C Tables 4.2.6.8 and 6.1.1.4'
F F 0.0171 0.0103 'International Tables Vol C Tables 4.2.6.8 and 6.1.1.4'
S S 0.1246 0.1234 'International Tables Vol C Tables 4.2.6.8 and 6.1.1.4'
Fe Fe 0.3463 0.8444 'International Tables Vol C Tables 4.2.6.8 and 6.1.1.4'

loop_
_geom_angle_atom_site_label_1
_geom_angle_atom_site_label_2
_geom_angle_atom_site_label_3
_geom_angle
O1 Fe1 O4 88.54(5)
O1 Fe1 N1 104.89(6)
O4 Fe1 N1 90.31(5)
O1 Fe1 N2 177.49(5)
O4 Fe1 N2 91.56(5)
N1 Fe1 N2 77.61(6)
O1 Fe1 N3 97.41(6)
O4 Fe1 N3 91.49(5)
N1 Fe1 N3 157.66(5)
N2 Fe1 N3 80.09(6)
O1 Fe1 N4 99.51(6)
O4 Fe1 N4 169.24(5)
N1 Fe1 N4 94.45(6)
N2 Fe1 N4 80.08(6)
N3 Fe1 N4 80.47(6)
O3 S1 O2 116.83(8)
O3 S1 O1 113.79(9)
O2 S1 O1 113.81(8)
O3 S1 C16 105.06(9)
O2 S1 C16 103.02(9)
O1 S1 C16 102.01(9)
O6 S2 O5 116.77(8)
O6 S2 O4 114.74(8)
O5 S2 O4 113.27(8)
O6 S2 C17 104.33(9)
O5 S2 C17 103.75(9)
O4 S2 C17 101.52(8)
S1 O1 Fe1 149.45(9)
C7 N2 C8 112.08(14)
C7 N2 C15 111.19(14)
C8 N2 C15 112.20(14)
C7 N2 Fe1 105.30(10)
C8 N2 Fe1 104.27(10)
C15 N2 Fe1 111.38(10)
C1 N1 C5 118.07(15)
C1 N1 Fe1 127.41(12)
C5 N1 Fe1 113.90(11)
S2 O4 Fe1 132.28(7)
N2 C7 C5 109.11(14)
C10 N3 C11 109.37(14)
C10 N3 C9 109.89(14)
C11 N3 C9 112.33(13)
C10 N3 Fe1 112.04(11)
C11 N3 Fe1 102.90(10)
C9 N3 Fe1 110.16(11)
N2 C15 C14 112.18(14)
C2 C3 C4 117.59(17)
C2 C3 C6 121.16(16)
C4 C3 C6 121.26(17)
N3 C11 C12 112.16(14)
N1 C5 C4 122.28(16)
N1 C5 C7 115.19(15)
C4 C5 C7 122.53(16)
C14 N4 C13 108.09(14)
C14 N4 C12 111.20(14)
C13 N4 C12 110.09(14)
C14 N4 Fe1 103.43(11)
C13 N4 Fe1 115.18(12)
C12 N4 Fe1 108.68(10)
C5 C4 C3 119.69(17)
N1 C1 C2 122.41(17)
C1 C2 C3 119.84(17)
F6 C17 F4 108.54(17)
F6 C17 F5 107.88(17)
F4 C17 F5 107.41(15)
F6 C17 S2 111.71(13)
F4 C17 S2 111.21(13)
F5 C17 S2 109.93(14)
N4 C12 C11 111.71(14)
N3 C9 C8 111.15(14)
N4 C14 C15 112.53(15)
F3 C16 F2 108.13(17)
F3 C16 F1 107.87(16)
F2 C16 F1 107.77(17)
F3 C16 S1 109.98(14)
F2 C16 S1 111.92(13)
F1 C16 S1 111.03(13)
N2 C8 C9 110.44(14)

loop_
_geom_bond_atom_site_label_1
_geom_bond_atom_site_label_2
_geom_bond_distance
Fe1 O1 2.0610(14)
Fe1 O4 2.1604(14)
Fe1 N1 2.1608(16)
Fe1 N2 2.1924(15)
Fe1 N3 2.2062(15)
Fe1 N4 2.2505(16)
S1 O3 1.4280(14)
S1 O2 1.4357(14)
S1 O1 1.4606(14)
S1 C16 1.827(2)
S2 O6 1.4325(14)
S2 O5 1.4337(14)
S2 O4 1.4626(13)
S2 C17 1.831(2)
F4 C17 1.326(2)
F1 C16 1.331(2)
F2 C16 1.328(2)
F6 C17 1.314(2)
N2 C7 1.477(2)
N2 C8 1.483(2)
N2 C15 1.486(2)
F3 C16 1.325(2)
N1 C1 1.346(2)
N1 C5 1.347(2)
F5 C17 1.338(2)
C13 N4 1.486(2)
C7 C5 1.512(2)
N3 C10 1.481(2)
N3 C11 1.489(2)
N3 C9 1.496(2)
C15 C14 1.524(3)
C3 C2 1.388(3)
C3 C4 1.391(2)
C3 C6 1.504(3)
C11 C12 1.516(3)
C5 C4 1.386(2)
N4 C14 1.483(2)
N4 C12 1.495(2)
C1 C2 1.383(3)
C9 C8 1.528(2)

loop_
_geom_torsion_atom_site_label_1
_geom_torsion_atom_site_label_2
_geom_torsion_atom_site_label_3
_geom_torsion_atom_site_label_4
_geom_torsion
O3 S1 O1 Fe1 89.43(19)
O2 S1 O1 Fe1 -47.8(2)
C16 S1 O1 Fe1 -157.98(17)
O4 Fe1 O1 S1 179.99(18)
N1 Fe1 O1 S1 -90.08(18)
N2 Fe1 O1 S1 87.7(13)
N3 Fe1 O1 S1 88.68(18)
N4 Fe1 O1 S1 7.16(19)
O1 Fe1 N2 C7 150.9(12)
O4 Fe1 N2 C7 58.69(11)
N1 Fe1 N2 C7 -31.28(10)
N3 Fe1 N2 C7 149.93(11)
N4 Fe1 N2 C7 -128.12(11)
O1 Fe1 N2 C8 32.8(13)
O4 Fe1 N2 C8 -59.46(11)
N1 Fe1 N2 C8 -149.43(11)
N3 Fe1 N2 C8 31.78(10)
N4 Fe1 N2 C8 113.74(11)
O1 Fe1 N2 C15 -88.4(12)
O4 Fe1 N2 C15 179.32(11)
N1 Fe1 N2 C15 89.35(11)
N3 Fe1 N2 C15 -89.44(12)
N4 Fe1 N2 C15 -7.48(11)
O1 Fe1 N1 C1 20.52(15)
O4 Fe1 N1 C1 109.09(14)
N2 Fe1 N1 C1 -159.38(15)
N3 Fe1 N1 C1 -156.24(15)
N4 Fe1 N1 C1 -80.57(15)
O1 Fe1 N1 C5 -168.80(11)
O4 Fe1 N1 C5 -80.22(12)
N2 Fe1 N1 C5 11.30(12)
N3 Fe1 N1 C5 14.4(2)
N4 Fe1 N1 C5 90.12(12)
O6 S2 O4 Fe1 -13.99(14)
O5 S2 O4 Fe1 123.59(11)
C17 S2 O4 Fe1 -125.83(11)
O1 Fe1 O4 S2 63.82(11)
N1 Fe1 O4 S2 -41.07(11)
N2 Fe1 O4 S2 -118.68(11)
N3 Fe1 O4 S2 161.20(11)
N4 Fe1 O4 S2 -157.4(2)
C8 N2 C7 C5 159.00(14)
C15 N2 C7 C5 -74.52(17)
Fe1 N2 C7 C5 46.24(15)
O1 Fe1 N3 C10 50.00(13)
O4 Fe1 N3 C10 -38.72(12)
N1 Fe1 N3 C10 -133.16(15)
N2 Fe1 N3 C10 -130.04(12)
N4 Fe1 N3 C10 148.47(12)
O1 Fe1 N3 C11 -67.38(10)
O4 Fe1 N3 C11 -156.10(10)
N1 Fe1 N3 C11 109.46(16)
N2 Fe1 N3 C11 112.58(11)
N4 Fe1 N3 C11 31.09(10)
O1 Fe1 N3 C9 172.67(11)
O4 Fe1 N3 C9 83.94(12)
N1 Fe1 N3 C9 -10.5(2)
N2 Fe1 N3 C9 -7.38(11)
N4 Fe1 N3 C9 -88.87(12)
C7 N2 C15 C14 100.68(17)
C8 N2 C15 C14 -132.91(16)
Fe1 N2 C15 C14 -16.43(18)
C10 N3 C11 C12 -171.95(15)
C9 N3 C11 C12 65.75(19)
Fe1 N3 C11 C12 -52.69(16)
C1 N1 C5 C4 3.8(2)
Fe1 N1 C5 C4 -167.79(13)
C1 N1 C5 C7 -176.47(15)
Fe1 N1 C5 C7 11.91(18)
N2 C7 C5 N1 -40.4(2)
N2 C7 C5 C4 139.26(17)
O1 Fe1 N4 C14 -153.01(11)
O4 Fe1 N4 C14 68.9(3)
N1 Fe1 N4 C14 -47.09(11)
N2 Fe1 N4 C14 29.50(10)
N3 Fe1 N4 C14 110.99(11)
O1 Fe1 N4 C13 -35.29(13)
O4 Fe1 N4 C13 -173.4(2)
N1 Fe1 N4 C13 70.64(13)
N2 Fe1 N4 C13 147.22(13)
N3 Fe1 N4 C13 -131.29(13)
O1 Fe1 N4 C12 88.74(12)
O4 Fe1 N4 C12 -49.3(3)
N1 Fe1 N4 C12 -165.33(11)
N2 Fe1 N4 C12 -88.75(12)
N3 Fe1 N4 C12 -7.25(11)
N1 C5 C4 C3 -2.7(3)
C7 C5 C4 C3 177.67(15)
C2 C3 C4 C5 -0.6(3)
C6 C3 C4 C5 179.19(16)
C5 N1 C1 C2 -1.8(3)
Fe1 N1 C1 C2 168.56(13)
N1 C1 C2 C3 -1.4(3)
C4 C3 C2 C1 2.6(3)
C6 C3 C2 C1 -177.25(17)
O6 S2 C17 F6 -65.49(16)
O5 S2 C17 F6 171.75(15)
O4 S2 C17 F6 54.04(16)
O6 S2 C17 F4 173.06(13)
O5 S2 C17 F4 50.31(16)
O4 S2 C17 F4 -67.40(15)
O6 S2 C17 F5 54.24(15)
O5 S2 C17 F5 -68.52(15)
O4 S2 C17 F5 173.77(13)
C14 N4 C12 C11 -131.99(16)
C13 N4 C12 C11 108.24(17)
Fe1 N4 C12 C11 -18.77(17)
N3 C11 C12 N4 50.1(2)
C10 N3 C9 C8 105.34(16)
C11 N3 C9 C8 -132.66(15)
Fe1 N3 C9 C8 -18.58(17)
C13 N4 C14 C15 -170.99(15)
C12 N4 C14 C15 68.06(19)
Fe1 N4 C14 C15 -48.42(16)
N2 C15 C14 N4 45.6(2)
O3 S1 C16 F3 -65.53(16)
O2 S1 C16 F3 57.29(16)
O1 S1 C16 F3 175.51(14)
O3 S1 C16 F2 54.69(16)
O2 S1 C16 F2 177.51(13)
O1 S1 C16 F2 -64.28(15)
O3 S1 C16 F1 175.16(13)
O2 S1 C16 F1 -62.02(15)
O1 S1 C16 F1 56.20(15)
C7 N2 C8 C9 -165.67(14)
C15 N2 C8 C9 68.39(18)
Fe1 N2 C8 C9 -52.28(15)
N3 C9 C8 N2 48.8(2)
